data_4132805
loop_
_publ_author_name
'Xu, Li-Li'
'Zhang, Hai-Feng'
'Li, Mian'
'Ng, Seik Weng'
'Feng, Jiang-He'
'Mao, Jiang-Gao'
'Li, Dan'

_publ_section_title
;
 Chiroptical Activity from an Achiral Biological Metal-Organic Framework.
;
_journal_issue 37
_journal_name_full 'Journal of the American Chemical Society'
_journal_page_first 11569
_journal_page_last 11572
_journal_paper_doi 10.1021/jacs.8b06725
_journal_volume 140
_journal_year 2018
_chemical_formula_moiety 'Zn (C5 H5 N5) (C6 H2 O5), 0.5(C3 H7 N O)'
_chemical_formula_sum 'C12.5 H10.5 N5.5 O5.5 Zn'
_chemical_formula_weight 391.13
_space_group_crystal_system tetragonal
_space_group_IT_number 119
_space_group_name_Hall 'I -4 -2'
_space_group_name_H-M_alt 'I -4 m 2'
_atom_sites_solution_hydrogens geom
_audit_creation_method SHELXL-2014/6
_cell_angle_alpha 90
_cell_angle_beta 90
_cell_angle_gamma 90
_cell_formula_units_Z 8
_cell_length_a 15.6389(3)
_cell_length_b 15.6389
_cell_length_c 13.9429(4)
_cell_measurement_reflns_used 7316
_cell_measurement_temperature 100(2)
_cell_measurement_theta_max 74.3370
_cell_measurement_theta_min 4.2310
_cell_volume 3410.09(12)
_computing_structure_refinement 'SHELXL-2014/6 (Sheldrick, 2014)'
_diffrn_ambient_temperature 100(2)
_diffrn_measured_fraction_theta_full 0.989
_diffrn_measured_fraction_theta_max 0.975
_diffrn_measurement_device_type 'Enhance (Cu) X-ray Source'
_diffrn_radiation_type CuK\a
_diffrn_radiation_wavelength 1.54184
_diffrn_reflns_av_R_equivalents 0.0594
_diffrn_reflns_av_unetI/netI 0.0309
_diffrn_reflns_Laue_measured_fraction_full 0.989
_diffrn_reflns_Laue_measured_fraction_max 0.975
_diffrn_reflns_limit_h_max 19
_diffrn_reflns_limit_h_min -12
_diffrn_reflns_limit_k_max 18
_diffrn_reflns_limit_k_min -18
_diffrn_reflns_limit_l_max 17
_diffrn_reflns_limit_l_min -11
_diffrn_reflns_number 7044
_diffrn_reflns_point_group_measured_fraction_full 0.993
_diffrn_reflns_point_group_measured_fraction_max 0.979
_diffrn_reflns_theta_full 67.684
_diffrn_reflns_theta_max 74.816
_diffrn_reflns_theta_min 4.248
_exptl_absorpt_coefficient_mu 2.356
_exptl_absorpt_correction_T_max 1.000
_exptl_absorpt_correction_T_min 0.194
_exptl_absorpt_correction_type gaussian
_exptl_crystal_colour colorless
_exptl_crystal_density_diffrn 1.524
_exptl_crystal_description prism
_exptl_crystal_F_000 1584
_exptl_crystal_size_max 0.750
_exptl_crystal_size_mid 0.550
_exptl_crystal_size_min 0.400
_refine_diff_density_max 0.670
_refine_diff_density_min -0.925
_refine_diff_density_rms 0.118
_refine_ls_abs_structure_details
;
 Refined as an inversion twin.
;
_refine_ls_abs_structure_Flack 0.05(8)
_refine_ls_extinction_coef 0.0041(4)
_refine_ls_extinction_expression Fc^*^=kFc[1+0.001xFc^2^\l^3^/sin(2\q)]^-1/4^
_refine_ls_extinction_method SHELXL
_refine_ls_goodness_of_fit_ref 1.059
_refine_ls_hydrogen_treatment constr
_refine_ls_matrix_type full
_refine_ls_number_parameters 110
_refine_ls_number_reflns 1837
_refine_ls_number_restraints 0
_refine_ls_restrained_S_all 1.059
_refine_ls_R_factor_all 0.0536
_refine_ls_R_factor_gt 0.0535
_refine_ls_shift/su_max 0.001
_refine_ls_shift/su_mean 0.001
_refine_ls_structure_factor_coef Fsqd
_refine_ls_weighting_details 'w=1/[\s^2^(Fo^2^)+(0.1004P)^2^+10.0588P] where P=(Fo^2^+2Fc^2^)/3'
_refine_ls_weighting_scheme calc
_refine_ls_wR_factor_gt 0.1449
_refine_ls_wR_factor_ref 0.1449
_reflns_Friedel_coverage 0.836
_reflns_Friedel_fraction_full 0.999
_reflns_Friedel_fraction_max 0.984
_reflns_number_gt 1829
_reflns_number_total 1837
_reflns_threshold_expression 'I > 2\s(I)'
_cod_data_source_file ZnFDCA_positive.cif
_cod_data_source_block zn
_cod_original_cell_volume 3410.09(16)
_cod_database_code 4132805
_shelx_estimated_absorpt_t_min 0.271
_shelx_estimated_absorpt_t_max 0.452
_shelxl_version_number 2014/6

loop_
_space_group_symop_operation_xyz
'x, y, z'
'-x, -y, z'
'-y, -x, -z'
'y, x, -z'
'-x, y, z'
'x, -y, z'
'-y, x, -z'
'y, -x, -z'
'x+1/2, y+1/2, z+1/2'
'-x+1/2, -y+1/2, z+1/2'
'-y+1/2, -x+1/2, -z+1/2'
'y+1/2, x+1/2, -z+1/2'
'-x+1/2, y+1/2, z+1/2'
'x+1/2, -y+1/2, z+1/2'
'-y+1/2, x+1/2, -z+1/2'
'y+1/2, -x+1/2, -z+1/2'

loop_
_atom_site_label
_atom_site_type_symbol
_atom_site_fract_x
_atom_site_fract_y
_atom_site_fract_z
_atom_site_U_iso_or_equiv
_atom_site_adp_type
_atom_site_occupancy
_atom_site_site_symmetry_order
_atom_site_calc_flag
_atom_site_refinement_flags_posn
_atom_site_refinement_flags_adp
_atom_site_refinement_flags_occupancy
_atom_site_disorder_assembly
_atom_site_disorder_group
Zn1 Zn 0.31218(4) 0.18782(4) 0.2500 0.0156(4) Uani 1 2 d S T P . .
O1 O 0.2195(3) 0.1782(2) 0.1473(4) 0.0237(9) Uani 1 1 d . . . . .
O2 O 0.1567(4) 0.1984(4) 0.2885(4) 0.0362(13) Uani 1 1 d . . . . .
O3 O 0.0000 0.1930(4) 0.2077(4) 0.0258(14) Uani 1 2 d S T P . .
N1 N 0.4271(3) 0.1844(3) 0.1858(4) 0.0173(10) Uani 1 1 d . . . . .
N2 N 0.4575(4) 0.2611(5) -0.0559(4) 0.0348(14) Uani 0.5 1 d . . P A 1
H2 H 0.4314 0.2783 -0.1084 0.042 Uiso 0.5 1 calc R U P A 1
N3 N 0.3257(5) 0.2362(6) -0.0013(6) 0.0167(17) Uani 0.5 1 d . . P A 1
H32 H 0.3082 0.2510 -0.0589 0.020 Uiso 0.5 1 calc R U P A 1
H31 H 0.2884 0.2211 0.0427 0.020 Uiso 0.5 1 calc R U P A 1
C2' C 0.4575(4) 0.2611(5) -0.0559(4) 0.0348(14) Uani 0.5 1 d . . P B 2
H2' H 0.4299 0.2793 -0.1114 0.042 Uiso 0.5 1 calc R U P B 2
C1 C 0.1535(5) 0.1904(4) 0.1988(5) 0.0264(17) Uani 1 1 d . . . . .
C2 C 0.0700(4) 0.1940(3) 0.1508(4) 0.0187(12) Uani 1 1 d . . . . .
C3 C 0.0456(4) 0.1962(4) 0.0560(5) 0.0254(13) Uani 1 1 d . . . . .
H3 H 0.0813 0.1975 0.0027 0.031 Uiso 1 1 calc R U . . .
C4 C 0.5000 0.1673(5) 0.2328(4) 0.0153(15) Uani 1 2 d S T P . .
H4 H 0.5000 0.1450 0.2946 0.018 Uiso 1 2 calc R U P . .
C5 C 0.4556(3) 0.2132(3) 0.0979(3) 0.0171(10) Uani 1 1 d . . . . .
C6 C 0.4084(3) 0.2365(4) 0.0191(4) 0.0266(11) Uani 0.5 1 d . . P A 1
N6' N 0.4084(3) 0.2365(4) 0.0191(4) 0.0266(11) Uani 0.5 1 d . . P B 2

loop_
_atom_site_aniso_label
_atom_site_aniso_U_11
_atom_site_aniso_U_22
_atom_site_aniso_U_33
_atom_site_aniso_U_23
_atom_site_aniso_U_13
_atom_site_aniso_U_12
Zn1 0.0100(4) 0.0100(4) 0.0267(6) -0.0035(4) -0.0035(4) 0.0002(2)
O1 0.008(2) 0.023(2) 0.040(2) 0.0049(17) -0.0092(17) -0.0037(13)
O2 0.029(3) 0.048(3) 0.031(2) 0.000(2) -0.027(2) 0.000(2)
O3 0.031(4) 0.032(3) 0.015(2) -0.010(2) 0.000 0.000
N1 0.019(3) 0.014(2) 0.019(2) 0.0030(15) -0.0009(19) 0.0018(14)
N2 0.033(3) 0.055(4) 0.016(2) 0.012(3) -0.011(2) 0.000(3)
N3 0.010(4) 0.026(5) 0.014(4) 0.003(4) 0.000(3) -0.003(3)
C2' 0.033(3) 0.055(4) 0.016(2) 0.012(3) -0.011(2) 0.000(3)
C1 0.025(4) 0.017(3) 0.037(4) 0.008(2) -0.021(3) 0.0021(19)
C2 0.011(3) 0.029(3) 0.016(2) -0.005(2) 0.002(2) 0.0000(18)
C3 0.012(3) 0.037(3) 0.028(3) 0.000(2) -0.003(2) 0.001(2)
C4 0.015(3) 0.022(3) 0.010(4) 0.012(3) 0.000 0.000
C5 0.022(3) 0.014(2) 0.016(2) 0.0065(19) 0.004(2) 0.002(2)
C6 0.020(2) 0.029(3) 0.030(2) 0.006(2) 0.000(2) -0.001(2)
N6' 0.020(2) 0.029(3) 0.030(2) 0.006(2) 0.000(2) -0.001(2)

loop_
_atom_type_symbol
_atom_type_description
_atom_type_scat_dispersion_real
_atom_type_scat_dispersion_imag
_atom_type_scat_source
C C 0.0181 0.0091 'International Tables Vol C Tables 4.2.6.8 and 6.1.1.4'
H H 0.0000 0.0000 'International Tables Vol C Tables 4.2.6.8 and 6.1.1.4'
N N 0.0311 0.0180 'International Tables Vol C Tables 4.2.6.8 and 6.1.1.4'
O O 0.0492 0.0322 'International Tables Vol C Tables 4.2.6.8 and 6.1.1.4'
Zn Zn -1.5491 0.6778 'International Tables Vol C Tables 4.2.6.8 and 6.1.1.4'

loop_
_geom_angle_atom_site_label_1
_geom_angle_atom_site_label_2
_geom_angle_atom_site_label_3
_geom_angle
_geom_angle_site_symmetry_1
_geom_angle_site_symmetry_3
N1 Zn1 N1 98.7(2) . 11
N1 Zn1 O1 105.41(17) . 11
N1 Zn1 O1 108.7(2) 11 11
N1 Zn1 O1 108.7(2) . .
N1 Zn1 O1 105.41(17) 11 .
O1 Zn1 O1 126.5(2) 11 .
C1 O1 Zn1 99.7(4) . .
C2 O3 C2 108.1(6) 5 .
C4 N1 C5 103.0(5) . .
C4 N1 Zn1 123.2(4) . .
C5 N1 Zn1 132.6(4) . .
N2 N2 C6 124.6(3) 5_655 .
C2' C2' N6' 124.6(3) 5_655 .
O2 C1 O1 123.0(8) . .
O2 C1 C2 119.1(8) . .
O1 C1 C2 117.9(6) . .
O3 C2 C3 109.8(5) . .
O3 C2 C1 116.8(5) . .
C3 C2 C1 133.3(6) . .
C2 C3 C3 106.1(4) . 5
N1 C4 N1 116.3(6) 5_655 .
N6' C5 N1 128.6(5) . .
C6 C5 N1 128.6(5) . .
N6' C5 C5 122.5(3) . 5_655
C6 C5 C5 122.5(3) . 5_655
N1 C5 C5 108.8(3) . 5_655
N3 C6 N2 112.9(6) . .
N3 C6 C5 134.1(6) . .
N2 C6 C5 112.9(5) . .
C2' N6' C5 112.9(5) . .

loop_
_geom_bond_atom_site_label_1
_geom_bond_atom_site_label_2
_geom_bond_distance
_geom_bond_site_symmetry_2
Zn1 N1 2.009(5) .
Zn1 N1 2.009(5) 11
Zn1 O1 2.044(4) 11
Zn1 O1 2.044(4) .
O1 C1 1.272(10) .
O2 C1 1.258(8) .
O3 C2 1.352(6) 5
O3 C2 1.352(6) .
N1 C4 1.342(6) .
N1 C5 1.379(7) .
N2 N2 1.328(13) 5_655
N2 C6 1.354(8) .
N3 C6 1.324(10) .
C2' C2' 1.328(13) 5_655
C2' N6' 1.354(8) .
C1 C2 1.469(9) .
C2 C3 1.375(9) .
C3 C3 1.426(12) 5
C4 N1 1.342(6) 5_655
C5 N6' 1.373(7) .
C5 C6 1.373(7) .
C5 C5 1.389(11) 5_655

loop_
_geom_hbond_atom_site_label_D
_geom_hbond_atom_site_label_H
_geom_hbond_atom_site_label_A
_geom_hbond_distance_DH
_geom_hbond_distance_HA
_geom_hbond_distance_DA
_geom_hbond_angle_DHA
_geom_hbond_site_symmetry_A
N2 H2 O2 0.88 2.02 2.880(8) 164 10_554
N3 H31 O1 0.88 1.93 2.806(10) 172 .
